data_4319447
loop_
_publ_author_name
'Hidetake Seino'
'Yasushi Arai'
'Naohisa Iwata'
'Shoken Nagao'
'Yasushi Mizobe'
'Masanobu Hidai'

_publ_contact_author_address
;
    Institute of Industrial Scienece, The University of Tokyo,
    Roppongi, Minato-ku, Tokyo 106-8558, Japan
;
_publ_contact_author_email ymizobe@iis.u-tokyo.ac.jp
_publ_contact_author_fax '(+81) 3 (3402) 6303'
_publ_contact_author_name 'Yasushi Mizobe'
_publ_section_title
;
 Preparation of Mononuclear Tungsten Tris(sulfido) and Molybdenum
 Sulfido-Tetrasulfido Complexes with Hydridotris(pyrazolyl)borate Coligand
 and Conversion of the Former into Sulfido-Bridged Bimetallic Complex
 Having Pt(\m-S)2WS Core
;
_journal_name_full 'Inorganic Chemistry'
_journal_page_first 1677
_journal_page_last 1682
_journal_paper_doi 10.1021/ic0008823
_journal_volume 40
_journal_year 2001
_chemical_formula_sum 'C17 H30 B Mo N7 S5'
_chemical_formula_weight 599.52
_space_group_IT_number 14
_symmetry_cell_setting monoclinic
_symmetry_Int_Tables_number 14
_symmetry_space_group_name_Hall '-P 2ybc'
_symmetry_space_group_name_H-M 'P 1 21/c 1'
_audit_creation_date 'Wed May 26 20:07:14 1999'
_audit_creation_method 'from TEXRAY.INF file'
_cell_angle_alpha 90
_cell_angle_beta 95.13(3)
_cell_angle_gamma 90
_cell_formula_units_Z 4
_cell_length_a 10.255(3)
_cell_length_b 14.873(3)
_cell_length_c 16.959(5)
_cell_measurement_reflns_used 25
_cell_measurement_temperature 296.2
_cell_measurement_theta_max 14.5
_cell_measurement_theta_min 10.7
_cell_volume 2576.3(12)
_computing_cell_refinement 'Rigaku/AFC Diffractometer Control'
_computing_data_collection 'Rigaku/AFC Diffractometer Control'
_computing_data_reduction teXsan
_computing_publication_material teXsan
_computing_structure_refinement teXsan
_computing_structure_solution 'DIRDIF92 (PATTY)'
_diffrn_ambient_temperature 296.2
_diffrn_measurement_device_type 'Rigaku AFC7R'
_diffrn_measurement_method \w-2\q
_diffrn_orient_matrix_UB_11 -0.04561
_diffrn_orient_matrix_UB_12 -0.05621
_diffrn_orient_matrix_UB_13 0.01462
_diffrn_orient_matrix_UB_21 -0.06379
_diffrn_orient_matrix_UB_22 0.00690
_diffrn_orient_matrix_UB_23 -0.04777
_diffrn_orient_matrix_UB_31 0.05861
_diffrn_orient_matrix_UB_32 -0.03624
_diffrn_orient_matrix_UB_33 -0.03177
_diffrn_radiation_detector 'scintillation counter'
_diffrn_radiation_monochromator graphite
_diffrn_radiation_source 'Rigaku rotating anode'
_diffrn_radiation_type 'Mo K\a'
_diffrn_radiation_wavelength 0.7107
_diffrn_reflns_av_R_equivalents 0.037
_diffrn_reflns_av_sigmaI/netI 0.134
_diffrn_reflns_limit_h_max 13
_diffrn_reflns_limit_h_min 0
_diffrn_reflns_limit_k_max 19
_diffrn_reflns_limit_k_min 0
_diffrn_reflns_limit_l_max 21
_diffrn_reflns_limit_l_min -22
_diffrn_reflns_number 6225
_diffrn_reflns_reduction_process 'Lp corrections applied'
_diffrn_reflns_theta_max 27.50
_diffrn_reflns_theta_min 2.62
_diffrn_standards_decay_% -1.09
_diffrn_standards_interval_count 150
_diffrn_standards_number 3
_exptl_absorpt_coefficient_mu 0.933
_exptl_absorpt_correction_T_max 0.998
_exptl_absorpt_correction_T_min 0.924
_exptl_absorpt_correction_type psi-scan
_exptl_absorpt_process_details '(North, Phillips & Mathews, 1968)'
_exptl_crystal_colour darkgreen
_exptl_crystal_density_diffrn 1.545
_exptl_crystal_density_method 'not measured'
_exptl_crystal_description prismatic
_exptl_crystal_F_000 1232.00
_exptl_crystal_size_max 0.200
_exptl_crystal_size_mid 0.100
_exptl_crystal_size_min 0.100
_refine_diff_density_max 0.40
_refine_diff_density_min -0.40
_refine_ls_extinction_coef 0.0008(2)
_refine_ls_extinction_method 'Zachariasen(1967) type 2 Gaussian isotropic'
_refine_ls_goodness_of_fit_ref 1.182
_refine_ls_hydrogen_treatment noref
_refine_ls_matrix_type full
_refine_ls_number_constraints 0
_refine_ls_number_parameters 317
_refine_ls_number_reflns 2947
_refine_ls_number_restraints 0
_refine_ls_R_factor_all 0.0400
_refine_ls_R_factor_gt 0.0400
_refine_ls_shift/su_max 0.0030
_refine_ls_shift/su_mean 0.0000
_refine_ls_structure_factor_coef F
_refine_ls_weighting_details 'w = 1/[\s^2^(Fo) + 0.00014|Fo|^2^]'
_refine_ls_weighting_scheme calc
_refine_ls_wR_factor_gt 0.0400
_refine_ls_wR_factor_ref 0.0400
_reflns_number_gt 2947
_reflns_number_total 5904
_reflns_observed_criterion >3.0sigma(I)
_cod_data_source_file ic0008823_4.cif
_cod_data_source_block '[Et4N][TpMoS5]_(2b)'
_cod_original_cell_volume 2576(1)
_cod_original_sg_symbol_H-M 'P 21/c '
_cod_original_formula_sum 'C17 H30 B N7 Mo S5 '
_cod_database_code 4319447

loop_
_symmetry_equiv_pos_as_xyz
x,y,z
-x,1/2+y,1/2-z
-x,-y,-z
x,1/2-y,1/2+z

loop_
_atom_site_label
_atom_site_type_symbol
_atom_site_fract_x
_atom_site_fract_y
_atom_site_fract_z
_atom_site_U_iso_or_equiv
_atom_site_adp_type
_atom_site_occupancy
_atom_site_calc_flag
_atom_site_refinement_flags
_atom_site_disorder_assembly
_atom_site_disorder_group
Mo Mo 0.23215(5) 0.16423(3) 0.11384(3) 0.0247(1) Uani 1.00 d . . .
S(1) S 0.1705(2) 0.1095(1) -0.00043(9) 0.0381(5) Uani 1.00 d . . .
S(2) S 0.3905(2) 0.2667(1) 0.09199(10) 0.0409(5) Uani 1.00 d . . .
S(3) S 0.3211(2) 0.4049(1) 0.1004(1) 0.0635(7) Uani 1.00 d . . .
S(4) S 0.1288(2) 0.3934(1) 0.0703(1) 0.0657(7) Uani 1.00 d . . .
S(5) S 0.0754(2) 0.2720(1) 0.1310(1) 0.0413(5) Uani 1.00 d . . .
N(1) N 0.3187(5) 0.1112(3) 0.3006(3) 0.030(1) Uani 1.00 d . . .
N(2) N 0.2922(4) 0.1817(3) 0.2511(3) 0.026(1) Uani 1.00 d . . .
N(3) N 0.1679(5) 0.0031(3) 0.2304(3) 0.032(1) Uani 1.00 d . . .
N(4) N 0.1155(5) 0.0589(3) 0.1723(3) 0.030(1) Uani 1.00 d . . .
N(5) N 0.4029(5) 0.0085(3) 0.2023(3) 0.030(1) Uani 1.00 d . . .
N(6) N 0.3940(4) 0.0661(3) 0.1387(3) 0.029(1) Uani 1.00 d . . .
N(7) N 0.7859(5) 0.2132(3) 0.3976(3) 0.034(2) Uani 1.00 d . . .
C(1) C 0.3047(6) 0.2554(4) 0.2953(4) 0.035(2) Uani 1.00 d . . .
C(2) C 0.3379(6) 0.2343(5) 0.3737(4) 0.041(2) Uani 1.00 d . . .
C(3) C 0.3461(6) 0.1421(4) 0.3753(3) 0.035(2) Uani 1.00 d . . .
C(4) C -0.0089(6) 0.0345(5) 0.1572(4) 0.048(2) Uani 1.00 d . . .
C(5) C -0.0394(7) -0.0340(5) 0.2063(4) 0.059(3) Uani 1.00 d . . .
C(6) C 0.0744(7) -0.0533(5) 0.2512(4) 0.049(2) Uani 1.00 d . . .
C(7) C 0.4941(6) 0.0452(4) 0.0965(3) 0.038(2) Uani 1.00 d . . .
C(8) C 0.5678(6) -0.0231(5) 0.1312(4) 0.047(2) Uani 1.00 d . . .
C(9) C 0.5084(6) -0.0444(4) 0.1978(4) 0.041(2) Uani 1.00 d . . .
C(10a) C 0.7138(10) 0.2456(8) 0.3219(6) 0.064(4) Uani 0.75 d P . .
C(10b) C 0.702(3) 0.156(2) 0.331(2) 0.041(8) Uani 0.25 d P . .
C(11) C 0.6682(9) 0.1795(8) 0.2611(5) 0.096(4) Uani 1.00 d . . .
C(12a) C 0.843(1) 0.2943(7) 0.4451(6) 0.054(3) Uani 0.75 d P . .
C(12b) C 0.719(3) 0.303(2) 0.405(2) 0.045(8) Uani 0.25 d P . .
C(13) C 0.755(1) 0.3590(6) 0.4738(6) 0.096(4) Uani 1.00 d . . .
C(14a) C 0.8931(9) 0.1490(7) 0.3828(6) 0.054(3) Uani 0.75 d P . .
C(14b) C 0.928(2) 0.230(2) 0.368(1) 0.031(7) Uani 0.25 d P . .
C(15) C 0.9971(8) 0.1767(9) 0.3379(6) 0.107(4) Uani 1.00 d . . .
C(16a) C 0.6864(9) 0.1654(8) 0.4480(7) 0.060(3) Uani 0.75 d P . .
C(16b) C 0.805(3) 0.153(2) 0.468(1) 0.045(8) Uani 0.25 d P . .
C(17) C 0.726(1) 0.1351(7) 0.5252(6) 0.112(4) Uani 1.00 d . . .
B B 0.3079(7) 0.0146(5) 0.2676(4) 0.030(2) Uani 1.00 d . . .
H(1) H 0.3438 -0.0417 0.3244 0.0542 Uiso 1.00 calc . . .
H(2) H 0.2924 0.3149 0.2756 0.0424 Uiso 1.00 calc . . .
H(3) H 0.3520 0.2747 0.4170 0.0491 Uiso 1.00 calc . . .
H(4) H 0.3673 0.1063 0.4210 0.0419 Uiso 1.00 calc . . .
H(5) H -0.0684 0.0609 0.1177 0.0574 Uiso 1.00 calc . . .
H(6) H -0.1222 -0.0621 0.2086 0.0706 Uiso 1.00 calc . . .
H(7) H 0.0856 -0.0989 0.2905 0.0585 Uiso 1.00 calc . . .
H(8) H 0.5116 0.0741 0.0486 0.0457 Uiso 1.00 calc . . .
H(9) H 0.6436 -0.0500 0.1130 0.0563 Uiso 1.00 calc . . .
H(10) H 0.5372 -0.0894 0.2351 0.0493 Uiso 1.00 calc . . .
H(11) H 0.6388 0.2772 0.3359 0.0773 Uiso 0.75 calc P . .
H(12) H 0.7705 0.2859 0.2981 0.0773 Uiso 0.75 calc P . .
H(13) H 0.5940 0.1486 0.2772 0.1158 Uiso 0.75 calc P . .
H(14) H 0.6449 0.2096 0.2124 0.1158 Uiso 0.75 calc P . .
H(15) H 0.7362 0.1376 0.2542 0.1158 Uiso 0.75 calc P . .
H(16) H 0.8942 0.2712 0.4899 0.0646 Uiso 0.75 calc P . .
H(17) H 0.8975 0.3257 0.4122 0.0646 Uiso 0.75 calc P . .
H(18) H 0.7967 0.3885 0.5189 0.1146 Uiso 0.75 calc P . .
H(19) H 0.7318 0.4020 0.4336 0.1146 Uiso 0.75 calc P . .
H(20) H 0.6784 0.3294 0.4880 0.1146 Uiso 0.75 calc P . .
H(21) H 0.9321 0.1308 0.4332 0.0654 Uiso 0.75 calc P . .
H(22) H 0.8528 0.0987 0.3561 0.0654 Uiso 0.75 calc P . .
H(23) H 1.0401 0.1252 0.3195 0.1287 Uiso 0.75 calc P . .
H(24) H 0.9627 0.2116 0.2939 0.1287 Uiso 0.75 calc P . .
H(25) H 1.0579 0.2118 0.3703 0.1287 Uiso 0.75 calc P . .
H(26) H 0.6164 0.2064 0.4525 0.0718 Uiso 0.75 calc P . .
H(27) H 0.6549 0.1142 0.4186 0.0718 Uiso 0.75 calc P . .
H(28) H 0.6510 0.1265 0.5535 0.1345 Uiso 0.75 calc P . .
H(29) H 0.7716 0.0797 0.5225 0.1345 Uiso 0.75 calc P . .
H(30) H 0.7818 0.1785 0.5517 0.1345 Uiso 0.75 calc P . .

loop_
_atom_site_aniso_label
_atom_site_aniso_U_11
_atom_site_aniso_U_22
_atom_site_aniso_U_33
_atom_site_aniso_U_12
_atom_site_aniso_U_13
_atom_site_aniso_U_23
Mo 0.0292(2) 0.0240(2) 0.0207(2) 0.0009(3) 0.0018(2) 0.0006(3)
S(1) 0.048(1) 0.0393(10) 0.0262(8) 0.0010(8) -0.0014(7) -0.0053(7)
S(2) 0.043(1) 0.042(1) 0.0373(10) -0.0111(8) 0.0030(8) 0.0088(8)
S(3) 0.095(2) 0.035(1) 0.057(1) -0.016(1) -0.012(1) 0.0042(9)
S(4) 0.092(2) 0.041(1) 0.061(1) 0.015(1) -0.012(1) 0.0107(10)
S(5) 0.045(1) 0.038(1) 0.0404(10) 0.0156(8) 0.0014(8) -0.0034(8)
N(1) 0.030(3) 0.035(3) 0.025(3) 0.004(2) 0.001(2) 0.002(2)
N(2) 0.031(3) 0.019(3) 0.026(2) 0.000(2) 0.005(2) -0.001(2)
N(3) 0.040(3) 0.026(3) 0.030(3) -0.005(2) 0.008(2) 0.002(2)
N(4) 0.031(3) 0.031(3) 0.028(3) -0.005(2) 0.001(2) -0.001(2)
N(5) 0.034(3) 0.029(3) 0.027(3) 0.012(2) 0.002(2) -0.001(2)
N(6) 0.029(3) 0.036(3) 0.024(3) 0.001(2) 0.004(2) 0.001(2)
N(7) 0.027(3) 0.033(3) 0.040(3) 0.001(2) -0.006(2) -0.001(2)
C(1) 0.038(4) 0.033(4) 0.035(4) -0.006(3) 0.004(3) -0.008(3)
C(2) 0.040(4) 0.048(4) 0.034(4) 0.004(3) -0.002(3) -0.015(3)
C(3) 0.040(4) 0.047(4) 0.018(3) -0.003(3) 0.002(2) 0.001(3)
C(4) 0.033(4) 0.063(5) 0.046(4) -0.020(4) -0.004(3) 0.004(4)
C(5) 0.051(5) 0.070(6) 0.054(5) -0.035(4) -0.002(4) 0.009(4)
C(6) 0.063(5) 0.039(4) 0.046(4) -0.015(4) 0.017(4) 0.005(3)
C(7) 0.034(4) 0.049(4) 0.032(3) 0.001(3) 0.009(3) -0.008(3)
C(8) 0.038(4) 0.060(5) 0.043(4) 0.019(4) 0.005(3) -0.006(4)
C(9) 0.036(4) 0.040(4) 0.046(4) 0.011(3) -0.005(3) -0.001(3)
C(10a) 0.053(7) 0.075(8) 0.060(7) -0.003(6) -0.020(5) 0.003(6)
C(10b) 0.05(2) 0.03(1) 0.05(2) 0.00(1) 0.00(1) -0.01(1)
C(11) 0.082(7) 0.133(10) 0.067(6) 0.009(7) -0.032(5) -0.026(7)
C(12a) 0.062(7) 0.048(6) 0.049(6) -0.015(5) -0.009(5) -0.004(5)
C(12b) 0.06(2) 0.01(1) 0.06(2) 0.01(1) 0.01(1) -0.01(1)
C(13) 0.138(9) 0.052(6) 0.091(7) 0.022(6) -0.018(6) -0.030(5)
C(14a) 0.046(6) 0.055(7) 0.061(6) 0.012(5) 0.000(5) 0.001(5)
C(14b) 0.03(1) 0.03(1) 0.04(1) -0.02(1) 0.02(1) 0.00(1)
C(15) 0.046(5) 0.17(1) 0.107(8) -0.016(7) 0.037(5) -0.039(9)
C(16a) 0.041(6) 0.059(7) 0.080(8) -0.013(6) 0.011(5) 0.002(7)
C(16b) 0.07(2) 0.05(2) 0.01(1) 0.00(2) 0.01(1) -0.01(1)
C(17) 0.18(1) 0.086(8) 0.079(7) -0.011(8) 0.060(7) 0.015(6)
B 0.040(4) 0.028(4) 0.021(3) -0.003(3) 0.006(3) 0.000(3)

loop_
_atom_type_symbol
_atom_type_description
_atom_type_scat_dispersion_real
_atom_type_scat_dispersion_imag
_atom_type_scat_source
C C 0.003 0.002
;International Tables for Crystallography

(1992, Vol. C, Tables 4.2.6.8 and 6.1.1.1)

;
H H 0.000 0.000
;International Tables for Crystallography

(1992, Vol. C, Table 6.1.1.2)

;
N N 0.006 0.003
;International Tables for Crystallography

(1992, Vol. C, Tables 4.2.6.8 and 6.1.1.1)

;
B B 0.001 0.001
;International Tables for Crystallography

(1992, Vol. C, Tables 4.2.6.8 and 6.1.1.1)

;
S S 0.125 0.123
;International Tables for Crystallography

(1992, Vol. C, Tables 4.2.6.8 and 6.1.1.1)

;
Mo Mo -1.683 0.686
;International Tables for Crystallography

(1992, Vol. C, Tables 4.2.6.8 and 6.1.1.1)

;

loop_
_geom_angle_atom_site_label_1
_geom_angle_atom_site_label_2
_geom_angle_atom_site_label_3
_geom_angle
_geom_angle_site_symmetry_1
_geom_angle_site_symmetry_2
_geom_angle_site_symmetry_3
_geom_angle_publ_flag
S(1) Mo S(2) 105.28(6) 1_555 1_555 1_555 yes
S(1) Mo S(5) 103.02(6) 1_555 1_555 1_555 yes
S(1) Mo N(2) 163.7(1) 1_555 1_555 1_555 yes
S(1) Mo N(4) 90.5(1) 1_555 1_555 1_555 yes
S(1) Mo N(6) 94.4(1) 1_555 1_555 1_555 yes
S(2) Mo S(5) 94.03(7) 1_555 1_555 1_555 yes
S(2) Mo N(2) 87.7(1) 1_555 1_555 1_555 yes
S(2) Mo N(4) 161.7(1) 1_555 1_555 1_555 yes
S(2) Mo N(6) 86.5(1) 1_555 1_555 1_555 yes
S(5) Mo N(2) 85.5(1) 1_555 1_555 1_555 yes
S(5) Mo N(4) 91.4(1) 1_555 1_555 1_555 yes
S(5) Mo N(6) 161.7(1) 1_555 1_555 1_555 yes
N(2) Mo N(4) 75.2(2) 1_555 1_555 1_555 yes
N(2) Mo N(6) 76.2(2) 1_555 1_555 1_555 yes
N(4) Mo N(6) 82.9(2) 1_555 1_555 1_555 yes
Mo S(2) S(3) 112.17(10) 1_555 1_555 1_555 yes
S(2) S(3) S(4) 102.9(1) 1_555 1_555 1_555 yes
S(3) S(4) S(5) 103.6(1) 1_555 1_555 1_555 yes
Mo S(5) S(4) 108.03(10) 1_555 1_555 1_555 yes
N(2) N(1) C(3) 109.3(5) 1_555 1_555 1_555 yes
N(2) N(1) B 119.4(4) 1_555 1_555 1_555 yes
C(3) N(1) B 131.2(5) 1_555 1_555 1_555 yes
Mo N(2) N(1) 123.0(3) 1_555 1_555 1_555 yes
Mo N(2) C(1) 130.5(4) 1_555 1_555 1_555 yes
N(1) N(2) C(1) 106.5(4) 1_555 1_555 1_555 yes
N(4) N(3) C(6) 109.1(5) 1_555 1_555 1_555 yes
N(4) N(3) B 121.7(5) 1_555 1_555 1_555 yes
C(6) N(3) B 128.9(5) 1_555 1_555 1_555 yes
Mo N(4) N(3) 123.5(3) 1_555 1_555 1_555 yes
Mo N(4) C(4) 130.0(4) 1_555 1_555 1_555 yes
N(3) N(4) C(4) 106.4(5) 1_555 1_555 1_555 yes
N(6) N(5) C(9) 108.6(5) 1_555 1_555 1_555 yes
N(6) N(5) B 121.6(5) 1_555 1_555 1_555 yes
C(9) N(5) B 129.6(5) 1_555 1_555 1_555 yes
Mo N(6) N(5) 123.7(3) 1_555 1_555 1_555 yes
Mo N(6) C(7) 130.3(4) 1_555 1_555 1_555 yes
N(5) N(6) C(7) 105.9(5) 1_555 1_555 1_555 yes
C(10a) N(7) C(12a) 109.4(7) 1_555 1_555 1_555 yes
C(10a) N(7) C(14a) 112.0(7) 1_555 1_555 1_555 yes
C(10a) N(7) C(16a) 108.5(6) 1_555 1_555 1_555 yes
C(10b) N(7) C(12b) 108(1) 1_555 1_555 1_555 yes
C(10b) N(7) C(14b) 108(1) 1_555 1_555 1_555 yes
C(10b) N(7) C(16b) 105(1) 1_555 1_555 1_555 yes
C(12a) N(7) C(14a) 109.9(6) 1_555 1_555 1_555 yes
C(12a) N(7) C(16a) 107.9(6) 1_555 1_555 1_555 yes
C(12b) N(7) C(14b) 108(1) 1_555 1_555 1_555 yes
C(12b) N(7) C(16b) 119(1) 1_555 1_555 1_555 yes
C(14a) N(7) C(16a) 109.1(6) 1_555 1_555 1_555 yes
C(14b) N(7) C(16b) 106(1) 1_555 1_555 1_555 yes
N(2) C(1) C(2) 111.1(5) 1_555 1_555 1_555 yes
N(2) C(1) H(2) 124.4(6) 1_555 1_555 1_555 no
C(2) C(1) H(2) 124.4(6) 1_555 1_555 1_555 no
C(1) C(2) C(3) 104.8(5) 1_555 1_555 1_555 yes
C(1) C(2) H(3) 127.6(7) 1_555 1_555 1_555 no
C(3) C(2) H(3) 127.6(6) 1_555 1_555 1_555 no
N(1) C(3) C(2) 108.2(5) 1_555 1_555 1_555 yes
N(1) C(3) H(4) 125.9(6) 1_555 1_555 1_555 no
C(2) C(3) H(4) 125.9(6) 1_555 1_555 1_555 no
N(4) C(4) C(5) 110.7(6) 1_555 1_555 1_555 yes
N(4) C(4) H(5) 124.7(7) 1_555 1_555 1_555 no
C(5) C(4) H(5) 124.7(7) 1_555 1_555 1_555 no
C(4) C(5) C(6) 105.4(6) 1_555 1_555 1_555 yes
C(4) C(5) H(6) 127.3(7) 1_555 1_555 1_555 no
C(6) C(5) H(6) 127.3(8) 1_555 1_555 1_555 no
N(3) C(6) C(5) 108.4(6) 1_555 1_555 1_555 yes
N(3) C(6) H(7) 125.8(7) 1_555 1_555 1_555 no
C(5) C(6) H(7) 125.8(7) 1_555 1_555 1_555 no
N(6) C(7) C(8) 111.3(6) 1_555 1_555 1_555 yes
N(6) C(7) H(8) 124.4(6) 1_555 1_555 1_555 no
C(8) C(7) H(8) 124.3(6) 1_555 1_555 1_555 no
C(7) C(8) C(9) 104.9(6) 1_555 1_555 1_555 yes
C(7) C(8) H(9) 127.5(7) 1_555 1_555 1_555 no
C(9) C(8) H(9) 127.5(7) 1_555 1_555 1_555 no
N(5) C(9) C(8) 109.3(6) 1_555 1_555 1_555 yes
N(5) C(9) H(10) 125.4(6) 1_555 1_555 1_555 no
C(8) C(9) H(10) 125.4(7) 1_555 1_555 1_555 no
N(7) C(10a) C(11) 119.1(9) 1_555 1_555 1_555 yes
N(7) C(10a) H(11) 107.0(9) 1_555 1_555 1_555 no
N(7) C(10a) H(12) 107.0(8) 1_555 1_555 1_555 no
C(11) C(10a) H(11) 107.0(9) 1_555 1_555 1_555 no
C(11) C(10a) H(12) 107.0(10) 1_555 1_555 1_555 no
H(11) C(10a) H(12) 109(1) 1_555 1_555 1_555 no
N(7) C(10b) C(11) 127(2) 1_555 1_555 1_555 yes
C(10a) C(11) H(13) 109.5(9) 1_555 1_555 1_555 no
C(10a) C(11) H(14) 109(1) 1_555 1_555 1_555 no
C(10a) C(11) H(15) 109.5(8) 1_555 1_555 1_555 no
H(13) C(11) H(14) 109.5(9) 1_555 1_555 1_555 no
H(13) C(11) H(15) 109(1) 1_555 1_555 1_555 no
H(14) C(11) H(15) 109.5(9) 1_555 1_555 1_555 no
N(7) C(12a) C(13) 119.1(8) 1_555 1_555 1_555 yes
N(7) C(12a) H(16) 107.0(8) 1_555 1_555 1_555 no
N(7) C(12a) H(17) 107.0(8) 1_555 1_555 1_555 no
C(13) C(12a) H(16) 107.0(9) 1_555 1_555 1_555 no
C(13) C(12a) H(17) 107.0(9) 1_555 1_555 1_555 no
H(16) C(12a) H(17) 109(1) 1_555 1_555 1_555 no
N(7) C(12b) C(13) 119(1) 1_555 1_555 1_555 yes
C(12a) C(13) H(18) 109.5(9) 1_555 1_555 1_555 no
C(12a) C(13) H(19) 109.5(9) 1_555 1_555 1_555 no
C(12a) C(13) H(20) 109.5(8) 1_555 1_555 1_555 no
H(18) C(13) H(19) 109.5(8) 1_555 1_555 1_555 no
H(18) C(13) H(20) 109(1) 1_555 1_555 1_555 no
H(19) C(13) H(20) 109(1) 1_555 1_555 1_555 no
N(7) C(14a) C(15) 120.1(9) 1_555 1_555 1_555 yes
N(7) C(14a) H(21) 106.7(8) 1_555 1_555 1_555 no
N(7) C(14a) H(22) 106.7(8) 1_555 1_555 1_555 no
C(15) C(14a) H(21) 106.7(8) 1_555 1_555 1_555 no
C(15) C(14a) H(22) 106.8(9) 1_555 1_555 1_555 no
H(21) C(14a) H(22) 109(1) 1_555 1_555 1_555 no
N(7) C(14b) C(15) 128(1) 1_555 1_555 1_555 yes
C(14a) C(15) H(23) 109(1) 1_555 1_555 1_555 no
C(14a) C(15) H(24) 109.5(8) 1_555 1_555 1_555 no
C(14a) C(15) H(25) 109.5(9) 1_555 1_555 1_555 no
H(23) C(15) H(24) 109(1) 1_555 1_555 1_555 no
H(23) C(15) H(25) 109.5(8) 1_555 1_555 1_555 no
H(24) C(15) H(25) 109(1) 1_555 1_555 1_555 no
N(7) C(16a) C(17) 120.4(8) 1_555 1_555 1_555 yes
N(7) C(16a) H(26) 106.7(9) 1_555 1_555 1_555 no
N(7) C(16a) H(27) 106.7(9) 1_555 1_555 1_555 no
C(17) C(16a) H(26) 106(1) 1_555 1_555 1_555 no
C(17) C(16a) H(27) 106(1) 1_555 1_555 1_555 no
H(26) C(16a) H(27) 109.5(9) 1_555 1_555 1_555 no
N(7) C(16b) C(17) 130(2) 1_555 1_555 1_555 yes
C(16a) C(17) H(28) 109(1) 1_555 1_555 1_555 no
C(16a) C(17) H(29) 109.5(10) 1_555 1_555 1_555 no
C(16a) C(17) H(30) 109.5(10) 1_555 1_555 1_555 no
H(28) C(17) H(29) 109(1) 1_555 1_555 1_555 no
H(28) C(17) H(30) 109(1) 1_555 1_555 1_555 no
H(29) C(17) H(30) 109(1) 1_555 1_555 1_555 no
N(1) B N(3) 106.9(5) 1_555 1_555 1_555 yes
N(1) B N(5) 106.7(5) 1_555 1_555 1_555 yes
N(1) B H(1) 108.9(4) 1_555 1_555 1_555 no
N(3) B N(5) 109.2(4) 1_555 1_555 1_555 yes
N(3) B H(1) 115.2(5) 1_555 1_555 1_555 no
N(5) B H(1) 109.7(5) 1_555 1_555 1_555 no

loop_
_geom_bond_atom_site_label_1
_geom_bond_atom_site_label_2
_geom_bond_distance
_geom_bond_site_symmetry_1
_geom_bond_site_symmetry_2
_geom_bond_publ_flag
Mo S(1) 2.144(2) 1_555 1_555 yes
Mo S(2) 2.282(2) 1_555 1_555 yes
Mo S(5) 2.307(2) 1_555 1_555 yes
Mo N(2) 2.368(4) 1_555 1_555 yes
Mo N(4) 2.254(5) 1_555 1_555 yes
Mo N(6) 2.222(5) 1_555 1_555 yes
S(2) S(3) 2.184(3) 1_555 1_555 yes
S(3) S(4) 2.000(3) 1_555 1_555 yes
S(4) S(5) 2.173(3) 1_555 1_555 yes
N(1) N(2) 1.356(6) 1_555 1_555 yes
N(1) C(3) 1.353(7) 1_555 1_555 yes
N(1) B 1.543(9) 1_555 1_555 yes
N(2) C(1) 1.328(7) 1_555 1_555 yes
N(3) N(4) 1.361(7) 1_555 1_555 yes
N(3) C(6) 1.345(9) 1_555 1_555 yes
N(3) B 1.525(8) 1_555 1_555 yes
N(4) C(4) 1.330(8) 1_555 1_555 yes
N(5) N(6) 1.373(7) 1_555 1_555 yes
N(5) C(9) 1.345(8) 1_555 1_555 yes
N(5) B 1.542(9) 1_555 1_555 yes
N(6) C(7) 1.339(8) 1_555 1_555 yes
N(7) C(10a) 1.50(1) 1_555 1_555 yes
N(7) C(10b) 1.59(3) 1_555 1_555 yes
N(7) C(12a) 1.54(1) 1_555 1_555 yes
N(7) C(12b) 1.52(3) 1_555 1_555 yes
N(7) C(14a) 1.49(1) 1_555 1_555 yes
N(7) C(14b) 1.60(2) 1_555 1_555 yes
N(7) C(16a) 1.56(1) 1_555 1_555 yes
N(7) C(16b) 1.49(3) 1_555 1_555 yes
C(1) C(2) 1.378(9) 1_555 1_555 yes
C(2) C(3) 1.374(9) 1_555 1_555 yes
C(4) C(5) 1.37(1) 1_555 1_555 yes
C(5) C(6) 1.367(10) 1_555 1_555 yes
C(7) C(8) 1.367(9) 1_555 1_555 yes
C(8) C(9) 1.368(10) 1_555 1_555 yes
C(10a) C(11) 1.47(2) 1_555 1_555 yes
C(10b) C(11) 1.26(3) 1_555 1_555 yes
C(12a) C(13) 1.43(1) 1_555 1_555 yes
C(12b) C(13) 1.45(3) 1_555 1_555 yes
C(14a) C(15) 1.43(1) 1_555 1_555 yes
C(14b) C(15) 1.21(3) 1_555 1_555 yes
C(16a) C(17) 1.41(1) 1_555 1_555 yes
C(16b) C(17) 1.35(3) 1_555 1_555 yes
